data_7126275
loop_
_publ_author_name
'Yang, Yongsheng'
'Fang, Xiaoyu'
'Zhao, Si-Si'
'Bai, Fengyang'
'Zhao, Zhen'
'Wang, Ke-Zhi'
'Yan, Dongpeng'

_publ_section_title
;
 One-dimensional co-crystallized coordination polymers showing reversible
 mechanochromic luminescence: cation-anion interaction directed rapid
 self-recovery.
;
_journal_issue 39
_journal_name_full 'Chemical communications (Cambridge, England)'
_journal_page_first 5267
_journal_page_last 5270
_journal_paper_doi 10.1039/c9cc09806b
_journal_volume 56
_journal_year 2020
_chemical_formula_moiety 'C60 H36 Cd O8, 2(C7 H7 N2)'
_chemical_formula_sum 'C74 H50 Cd N4 O8'
_chemical_formula_weight 1235.58
_space_group_crystal_system monoclinic
_space_group_IT_number 15
_space_group_name_Hall '-C 2yc'
_space_group_name_H-M_alt 'C 1 2/c 1'
_atom_sites_solution_hydrogens geom
_atom_sites_solution_primary direct
_atom_sites_solution_secondary difmap
_audit_creation_date 2018-01-11
_audit_creation_method
;
Olex2 1.2
(compiled 2017.08.10 svn.r3458 for OlexSys, GUI svn.r5381)
;
_audit_update_record
;
2019-08-28 deposited with the CCDC.	2020-03-25 downloaded from the CCDC.
;
_cell_angle_alpha 90.00
_cell_angle_beta 97.554(4)
_cell_angle_gamma 90.00
_cell_formula_units_Z 4
_cell_length_a 24.4932(11)
_cell_length_b 13.5736(5)
_cell_length_c 18.0604(8)
_cell_measurement_reflns_used 4249
_cell_measurement_temperature 293
_cell_measurement_theta_max 26.15
_cell_measurement_theta_min 3.766
_cell_volume 5952.3(4)
_computing_molecular_graphics 'Olex2 (Dolomanov et al., 2009)'
_computing_publication_material 'Olex2 (Dolomanov et al., 2009)'
_computing_structure_refinement 'ShelXL (Sheldrick, 2015)'
_computing_structure_solution 'XS (Sheldrick, 2008)'
_diffrn_ambient_temperature 293
_diffrn_measured_fraction_theta_full 0.998
_diffrn_measured_fraction_theta_max 0.998
_diffrn_measurement_device_type 'multiwire proportional'
_diffrn_measurement_method 'phi and omega scans'
_diffrn_radiation_monochromator graphite
_diffrn_radiation_type MoK\a
_diffrn_radiation_wavelength 0.71073
_diffrn_reflns_av_R_equivalents 0.0311
_diffrn_reflns_av_unetI/netI 0.0547
_diffrn_reflns_limit_h_max 30
_diffrn_reflns_limit_h_min -28
_diffrn_reflns_limit_k_max 16
_diffrn_reflns_limit_k_min -15
_diffrn_reflns_limit_l_max 22
_diffrn_reflns_limit_l_min -13
_diffrn_reflns_number 11382
_diffrn_reflns_theta_full 26.37
_diffrn_reflns_theta_max 26.37
_diffrn_reflns_theta_min 3.26
_diffrn_source 'fine-focus sealed tube'
_exptl_absorpt_coefficient_mu 0.430
_exptl_absorpt_correction_T_max 1
_exptl_absorpt_correction_T_min 0.77421
_exptl_absorpt_correction_type multi-scan
_exptl_crystal_colour 'clear light colourless'
_exptl_crystal_colour_lustre clear
_exptl_crystal_colour_modifier light
_exptl_crystal_colour_primary colourless
_exptl_crystal_density_diffrn 1.379
_exptl_crystal_density_method 'not measured'
_exptl_crystal_description block
_exptl_crystal_F_000 2536
_exptl_crystal_size_max 0.28
_exptl_crystal_size_mid 0.28
_exptl_crystal_size_min 0.23
_refine_diff_density_max 0.224
_refine_diff_density_min -0.425
_refine_diff_density_rms 0.055
_refine_ls_extinction_method none
_refine_ls_goodness_of_fit_ref 0.850
_refine_ls_hydrogen_treatment constr
_refine_ls_matrix_type full
_refine_ls_number_parameters 393
_refine_ls_number_reflns 6079
_refine_ls_number_restraints 0
_refine_ls_restrained_S_all 0.850
_refine_ls_R_factor_all 0.0547
_refine_ls_R_factor_gt 0.0406
_refine_ls_shift/su_max 0.000
_refine_ls_shift/su_mean 0.000
_refine_ls_structure_factor_coef Fsqd
_refine_ls_weighting_details 'calc w=1/[\s^2^(Fo^2^)+(0.1000P)^2^+0.0000P] where P=(Fo^2^+2Fc^2^)/3'
_refine_ls_weighting_scheme calc
_refine_ls_wR_factor_gt 0.1149
_refine_ls_wR_factor_ref 0.1383
_reflns_number_gt 4862
_reflns_number_total 6079
_reflns_threshold_expression >2sigma(I)
_cod_data_source_file c9cc09806b2.cif
_cod_data_source_block 1
_cod_depositor_comments 'Adding full bibliography for 7126275--7126276.cif.'
_cod_database_code 7126275
_olex2_refinement_description
;
1. Fixed Uiso
 At 1.2 times of:
  All C(H) groups, All N(H) groups
2.a Aromatic/amide H refined with riding coordinates:
 N2(H2), N1(H1), C11(H11), C13(H13), C33(H33), C9(H9), C4(H4), C36(H36),
 C35(H35), C31(H31), C14(H14), C34(H34), C12(H12), C7(H7), C5(H5), C19(H19),
 C24(H24), C21(H21), C22(H22), C20(H20), C29(H29), C6(H6), C26(H26), C27(H27),
 C28(H28)
;
_olex2_submission_special_instructions 'No special instructions were received'

loop_
_space_group_symop_id
_space_group_symop_operation_xyz
1 'x, y, z'
2 '-x, y, -z+1/2'
3 'x+1/2, y+1/2, z'
4 '-x+1/2, y+1/2, -z+1/2'
5 '-x, -y, -z'
6 'x, -y, z-1/2'
7 '-x+1/2, -y+1/2, -z'
8 'x+1/2, -y+1/2, z-1/2'

loop_
_atom_site_label
_atom_site_type_symbol
_atom_site_fract_x
_atom_site_fract_y
_atom_site_fract_z
_atom_site_U_iso_or_equiv
_atom_site_adp_type
_atom_site_occupancy
_atom_site_calc_flag
_atom_site_disorder_assembly
_atom_site_disorder_group
_atom_site_site_symmetry_order
_atom_site_refinement_flags_posn
_atom_site_refinement_flags_adp
_atom_site_refinement_flags_occupancy
Cd1 Cd 0.0000 -0.005994(17) 0.2500 0.03845(13) Uani 1 d . . 2 S T P
O4 O -0.06053(8) -0.10527(14) 0.15204(12) 0.0511(5) Uani 1 d . . 1 . . .
O2 O 0.02412(8) 0.08440(15) 0.15328(13) 0.0556(6) Uani 1 d . . 1 . . .
O3 O 0.05987(9) -0.13229(16) 0.22825(12) 0.0557(6) Uani 1 d . . 1 . . .
N2 N 0.03334(11) -0.15098(19) -0.02965(15) 0.0564(7) Uani 1 d . . 1 . . .
H2 H 0.0139 -0.1306 -0.0699 0.068 Uiso 1 calc . . 1 R . .
C1 C 0.06881(12) 0.1240(2) 0.18467(17) 0.0456(7) Uani 1 d . . 1 . . .
C2 C 0.09904(11) 0.1906(2) 0.13700(16) 0.0435(6) Uani 1 d . . 1 . . .
C15 C 0.12984(11) 0.1487(2) 0.08446(16) 0.0446(7) Uani 1 d . . 1 . . .
C37 C 0.08352(13) -0.1973(2) -0.02542(17) 0.0492(7) Uani 1 d . . 1 . . .
N1 N 0.05843(12) -0.18124(19) 0.08701(15) 0.0579(7) Uani 1 d . . 1 . . .
H1 H 0.0579 -0.1835 0.1345 0.070 Uiso 1 calc . . 1 R . .
C16 C -0.07700(11) -0.15117(19) 0.20368(17) 0.0432(6) Uani 1 d . . 1 . . .
C32 C 0.09982(13) -0.2174(2) 0.04992(17) 0.0496(7) Uani 1 d . . 1 . . .
C17 C -0.11896(11) -0.2324(2) 0.18894(16) 0.0426(6) Uani 1 d . . 1 . . .
C11 C 0.18949(13) 0.1707(3) -0.01322(18) 0.0579(8) Uani 1 d . . 1 . . .
H11 H 0.2073 0.2118 -0.0435 0.070 Uiso 1 calc . . 1 R . .
C10 C 0.15828(12) 0.2130(2) 0.03953(17) 0.0478(7) Uani 1 d . . 1 . . .
C13 C 0.16744(19) 0.0085(2) 0.0263(3) 0.0667(11) Uani 1 d . . 1 . . .
H13 H 0.1718 -0.0593 0.0227 0.080 Uiso 1 calc . . 1 R . .
C18 C -0.10548(13) -0.3202(2) 0.15440(17) 0.0488(7) Uani 1 d . . 1 . . .
C33 C 0.14932(14) -0.2636(2) 0.0742(2) 0.0590(9) Uani 1 d . . 1 . . .
H33 H 0.1600 -0.2779 0.1244 0.071 Uiso 1 calc . . 1 R . .
C8 C 0.12718(13) 0.3557(2) 0.10374(19) 0.0522(7) Uani 1 d . . 1 . . .
C3 C 0.09722(11) 0.2935(2) 0.14800(17) 0.0474(7) Uani 1 d . . 1 . . .
C9 C 0.15598(14) 0.3140(2) 0.05083(19) 0.0553(8) Uani 1 d . . 1 . . .
H9 H 0.1746 0.3553 0.0216 0.066 Uiso 1 calc . . 1 R . .
O1 O 0.08581(11) 0.10868(19) 0.25036(14) 0.0740(7) Uani 1 d . . 1 . . .
C4 C 0.06853(13) 0.3379(2) 0.2028(2) 0.0588(8) Uani 1 d . . 1 . . .
H4 H 0.0480 0.2989 0.2312 0.071 Uiso 1 calc . . 1 R . .
C36 C 0.11685(15) -0.2201(2) -0.0793(2) 0.0600(8) Uani 1 d . . 1 . . .
H36 H 0.1065 -0.2060 -0.1296 0.072 Uiso 1 calc . . 1 R . .
C35 C 0.16601(16) -0.2648(3) -0.0541(2) 0.0696(10) Uani 1 d . . 1 . . .
H35 H 0.1898 -0.2806 -0.0884 0.084 Uiso 1 calc . . 1 R . .
C23 C -0.14711(17) -0.3950(2) 0.1400(2) 0.0630(9) Uani 1 d . . 1 . . .
C30 C -0.17099(12) -0.2180(2) 0.21080(16) 0.0516(7) Uani 1 d . . 1 . . .
C31 C 0.02003(15) -0.1430(2) 0.0385(2) 0.0617(9) Uani 1 d . . 1 . . .
H31 H -0.0122 -0.1143 0.0503 0.074 Uiso 1 calc . . 1 R . .
C14 C 0.13601(14) 0.0457(2) 0.07572(19) 0.0566(8) Uani 1 d . . 1 . . .
H14 H 0.1181 0.0028 0.1046 0.068 Uiso 1 calc . . 1 R . .
C25 C -0.21082(13) -0.2956(3) 0.19877(19) 0.0633(10) Uani 1 d . . 1 . . .
C34 C 0.18160(16) -0.2871(2) 0.0204(3) 0.0688(10) Uani 1 d . . 1 . . .
H34 H 0.2150 -0.3190 0.0343 0.083 Uiso 1 calc . . 1 R . .
C12 C 0.19395(15) 0.0725(3) -0.0205(2) 0.0673(9) Uani 1 d . . 1 . . .
H12 H 0.2142 0.0464 -0.0559 0.081 Uiso 1 calc . . 1 R . .
C7 C 0.12712(16) 0.4603(3) 0.1182(2) 0.0683(10) Uani 1 d . . 1 . . .
H7 H 0.1460 0.5021 0.0895 0.082 Uiso 1 calc . . 1 R . .
C5 C 0.07078(16) 0.4368(3) 0.2140(2) 0.0730(10) Uani 1 d . . 1 . . .
H5 H 0.0521 0.4644 0.2506 0.088 Uiso 1 calc . . 1 R . .
C19 C -0.05309(15) -0.3392(2) 0.1327(2) 0.0645(9) Uani 1 d . . 1 . . .
H19 H -0.0251 -0.2929 0.1427 0.077 Uiso 1 calc . . 1 R . .
C24 C -0.19838(18) -0.3798(3) 0.1628(2) 0.0771(12) Uani 1 d . . 1 . . .
H24 H -0.2252 -0.4283 0.1533 0.093 Uiso 1 calc . . 1 R . .
C21 C -0.0843(4) -0.4968(3) 0.0828(3) 0.105(2) Uani 1 d . . 1 . . .
H21 H -0.0769 -0.5548 0.0586 0.126 Uiso 1 calc . . 1 R . .
C22 C -0.1339(3) -0.4824(3) 0.1037(3) 0.0906(17) Uani 1 d . . 1 . . .
H22 H -0.1606 -0.5311 0.0941 0.109 Uiso 1 calc . . 1 R . .
C20 C -0.0432(2) -0.4243(3) 0.0972(2) 0.0900(14) Uani 1 d . . 1 . . .
H20 H -0.0088 -0.4349 0.0823 0.108 Uiso 1 calc . . 1 R . .
C29 C -0.18658(15) -0.1284(3) 0.2425(2) 0.0758(11) Uani 1 d . . 1 . . .
H29 H -0.1617 -0.0763 0.2492 0.091 Uiso 1 calc . . 1 R . .
C6 C 0.1008(2) 0.4984(2) 0.1713(3) 0.0750(13) Uani 1 d . . 1 . . .
H6 H 0.1023 0.5659 0.1803 0.090 Uiso 1 calc . . 1 R . .
C26 C -0.26367(17) -0.2787(5) 0.2242(3) 0.0981(17) Uani 1 d . . 1 . . .
H26 H -0.2900 -0.3284 0.2182 0.118 Uiso 1 calc . . 1 R . .
C27 C -0.2758(2) -0.1946(6) 0.2558(3) 0.121(2) Uani 1 d . . 1 . . .
H27 H -0.3097 -0.1866 0.2730 0.145 Uiso 1 calc . . 1 R . .
C28 C -0.2374(2) -0.1184(5) 0.2630(3) 0.1104(19) Uani 1 d . . 1 . . .
H28 H -0.2470 -0.0585 0.2826 0.132 Uiso 1 calc . . 1 R . .

loop_
_atom_site_aniso_label
_atom_site_aniso_U_11
_atom_site_aniso_U_22
_atom_site_aniso_U_33
_atom_site_aniso_U_23
_atom_site_aniso_U_13
_atom_site_aniso_U_12
Cd1 0.04118(19) 0.03666(18) 0.0392(2) 0.000 0.01146(13) 0.000
O4 0.0517(12) 0.0540(11) 0.0477(12) 0.0040(10) 0.0067(10) -0.0117(9)
O2 0.0420(11) 0.0645(13) 0.0590(14) 0.0196(11) 0.0017(10) -0.0132(10)
O3 0.0611(13) 0.0624(13) 0.0423(12) 0.0077(11) 0.0021(10) 0.0211(10)
N2 0.0573(16) 0.0671(16) 0.0448(15) 0.0032(13) 0.0062(13) -0.0048(13)
C1 0.0471(16) 0.0479(15) 0.0435(17) 0.0077(14) 0.0126(13) -0.0028(12)
C2 0.0392(14) 0.0499(15) 0.0399(15) 0.0067(13) -0.0005(12) -0.0101(12)
C15 0.0388(14) 0.0504(15) 0.0432(16) 0.0026(13) 0.0005(12) -0.0144(12)
C37 0.0547(18) 0.0466(15) 0.0465(17) -0.0054(14) 0.0065(14) -0.0095(13)
N1 0.0676(18) 0.0652(16) 0.0424(15) 0.0000(13) 0.0129(14) -0.0109(14)
C16 0.0427(15) 0.0402(14) 0.0458(17) -0.0054(13) 0.0025(13) -0.0047(11)
C32 0.0614(19) 0.0447(15) 0.0432(17) -0.0028(13) 0.0086(15) -0.0127(13)
C17 0.0436(15) 0.0468(15) 0.0367(15) -0.0002(13) 0.0026(12) -0.0058(12)
C11 0.0578(19) 0.074(2) 0.0439(18) -0.0020(17) 0.0141(15) -0.0213(16)
C10 0.0483(16) 0.0536(16) 0.0414(16) -0.0003(14) 0.0055(13) -0.0121(13)
C13 0.075(3) 0.053(2) 0.075(3) -0.0148(16) 0.021(2) -0.0156(15)
C18 0.0626(19) 0.0402(14) 0.0424(16) 0.0025(13) 0.0023(14) -0.0034(13)
C33 0.069(2) 0.0471(17) 0.059(2) 0.0063(16) 0.0028(17) -0.0116(15)
C8 0.0566(18) 0.0490(16) 0.0510(18) 0.0091(15) 0.0071(15) -0.0082(13)
C3 0.0388(15) 0.0563(17) 0.0458(17) 0.0051(14) 0.0005(13) -0.0028(12)
C9 0.061(2) 0.0566(18) 0.0499(19) 0.0115(16) 0.0137(16) -0.0146(15)
O1 0.0889(18) 0.0853(17) 0.0465(14) 0.0168(13) 0.0039(13) -0.0266(14)
C4 0.0522(18) 0.064(2) 0.061(2) 0.0034(17) 0.0110(16) -0.0005(15)
C36 0.072(2) 0.0608(19) 0.0479(18) -0.0117(16) 0.0110(17) -0.0128(16)
C35 0.071(2) 0.066(2) 0.078(3) -0.019(2) 0.030(2) -0.0128(18)
C23 0.090(3) 0.0445(17) 0.0497(19) 0.0061(15) -0.0079(18) -0.0181(16)
C30 0.0483(17) 0.071(2) 0.0335(15) 0.0002(15) -0.0007(13) -0.0070(14)
C31 0.063(2) 0.063(2) 0.062(2) -0.0004(18) 0.0198(18) -0.0047(16)
C14 0.062(2) 0.0505(17) 0.059(2) -0.0002(16) 0.0144(16) -0.0166(15)
C25 0.0482(18) 0.095(3) 0.0451(19) 0.0086(19) -0.0006(15) -0.0237(17)
C34 0.059(2) 0.0531(19) 0.096(3) -0.008(2) 0.015(2) -0.0045(15)
C12 0.069(2) 0.075(2) 0.063(2) -0.0155(19) 0.0237(18) -0.0159(18)
C7 0.086(3) 0.0463(18) 0.074(3) 0.0070(19) 0.015(2) -0.0098(17)
C5 0.076(2) 0.071(2) 0.073(3) -0.006(2) 0.017(2) 0.0103(19)
C19 0.069(2) 0.0577(19) 0.067(2) -0.0002(18) 0.0088(18) 0.0080(16)
C24 0.086(3) 0.083(3) 0.058(2) 0.013(2) -0.010(2) -0.049(2)
C21 0.179(7) 0.045(2) 0.085(4) -0.0150(19) -0.010(4) 0.021(3)
C22 0.143(5) 0.049(2) 0.073(3) -0.001(2) -0.010(3) -0.010(3)
C20 0.120(4) 0.077(3) 0.075(3) -0.001(2) 0.020(3) 0.046(3)
C29 0.060(2) 0.102(3) 0.066(2) -0.023(2) 0.0078(18) 0.013(2)
C6 0.092(3) 0.048(2) 0.086(3) -0.0043(18) 0.013(3) 0.0023(16)
C26 0.048(2) 0.186(6) 0.059(3) 0.013(3) -0.0005(19) -0.035(3)
C27 0.050(3) 0.248(8) 0.065(3) -0.004(4) 0.009(2) 0.006(4)
C28 0.071(3) 0.175(5) 0.085(3) -0.042(4) 0.012(3) 0.030(3)

loop_
_atom_type_symbol
_atom_type_description
_atom_type_scat_dispersion_real
_atom_type_scat_dispersion_imag
_atom_type_scat_source
C C 0.0033 0.0016 'International Tables Vol C Tables 4.2.6.8 and 6.1.1.4'
H H 0.0000 0.0000 'International Tables Vol C Tables 4.2.6.8 and 6.1.1.4'
Cd Cd -0.8075 1.2024 'International Tables Vol C Tables 4.2.6.8 and 6.1.1.4'
N N 0.0061 0.0033 'International Tables Vol C Tables 4.2.6.8 and 6.1.1.4'
O O 0.0106 0.0060 'International Tables Vol C Tables 4.2.6.8 and 6.1.1.4'

loop_
_geom_angle_atom_site_label_1
_geom_angle_atom_site_label_2
_geom_angle_atom_site_label_3
_geom_angle
_geom_angle_site_symmetry_1
_geom_angle_site_symmetry_3
_geom_angle_publ_flag
O4 Cd1 O4 115.93(9) 2 . ?
O4 Cd1 O1 85.34(7) 2 . ?
O4 Cd1 O1 135.46(7) 2 2 ?
O4 Cd1 O1 135.46(7) . . ?
O4 Cd1 O1 85.34(7) . 2 ?
O2 Cd1 O4 86.45(7) . . ?
O2 Cd1 O4 129.35(7) 2 . ?
O2 Cd1 O4 129.35(7) . 2 ?
O2 Cd1 O4 86.45(7) 2 2 ?
O2 Cd1 O2 114.74(12) . 2 ?
O2 Cd1 O3 91.99(8) . . ?
O2 Cd1 O3 139.57(7) 2 . ?
O2 Cd1 O3 139.57(7) . 2 ?
O2 Cd1 O3 91.99(8) 2 2 ?
O2 Cd1 O1 52.50(7) 2 2 ?
O2 Cd1 O1 88.10(8) 2 . ?
O2 Cd1 O1 88.10(8) . 2 ?
O2 Cd1 O1 52.49(7) . . ?
O3 Cd1 O4 53.32(7) 2 . ?
O3 Cd1 O4 79.30(7) . . ?
O3 Cd1 O4 79.30(7) 2 2 ?
O3 Cd1 O4 53.32(7) . 2 ?
O3 Cd1 O3 84.87(12) . 2 ?
O3 Cd1 O1 85.10(9) 2 2 ?
O3 Cd1 O1 164.60(8) . 2 ?
O3 Cd1 O1 85.10(9) . . ?
O3 Cd1 O1 164.60(8) 2 . ?
O1 Cd1 O1 106.93(13) . 2 ?
C16 O4 Cd1 87.72(16) . . ?
C1 O2 Cd1 100.34(18) . . ?
C16 O3 Cd1 96.93(17) 2 . ?
C31 N2 C37 108.3(3) . . ?
O2 C1 C2 117.0(3) . . ?
O1 C1 O2 121.3(3) . . ?
O1 C1 C2 121.7(3) . . ?
C15 C2 C1 119.3(3) . . ?
C15 C2 C3 121.6(3) . . ?
C3 C2 C1 119.0(3) . . ?
C2 C15 C10 118.6(3) . . ?
C2 C15 C14 123.3(3) . . ?
C14 C15 C10 118.1(3) . . ?
N2 C37 C32 106.5(3) . . ?
N2 C37 C36 132.0(3) . . ?
C36 C37 C32 121.5(3) . . ?
C31 N1 C32 109.0(3) . . ?
O4 C16 O3 122.0(2) . 2 ?
O4 C16 C17 121.3(3) . . ?
O3 C16 C17 116.7(3) 2 . ?
N1 C32 C37 105.7(3) . . ?
N1 C32 C33 132.6(3) . . ?
C33 C32 C37 121.7(3) . . ?
C18 C17 C16 120.3(3) . . ?
C30 C17 C16 118.3(3) . . ?
C30 C17 C18 121.4(3) . . ?
C12 C11 C10 121.7(3) . . ?
C11 C10 C15 118.5(3) . . ?
C9 C10 C15 119.1(3) . . ?
C9 C10 C11 122.3(3) . . ?
C14 C13 C12 120.5(3) . . ?
C17 C18 C23 118.5(3) . . ?
C17 C18 C19 123.6(3) . . ?
C19 C18 C23 117.9(3) . . ?
C34 C33 C32 116.3(3) . . ?
C3 C8 C7 117.9(3) . . ?
C9 C8 C3 119.4(3) . . ?
C9 C8 C7 122.7(3) . . ?
C2 C3 C8 118.5(3) . . ?
C2 C3 C4 123.1(3) . . ?
C4 C3 C8 118.4(3) . . ?
C8 C9 C10 122.7(3) . . ?
C1 O1 Cd1 85.86(19) . . ?
C5 C4 C3 120.7(3) . . ?
C35 C36 C37 116.0(3) . . ?
C36 C35 C34 122.6(4) . . ?
C24 C23 C18 119.2(3) . . ?
C24 C23 C22 122.3(4) . . ?
C22 C23 C18 118.5(4) . . ?
C17 C30 C25 118.8(3) . . ?
C17 C30 C29 122.6(3) . . ?
C29 C30 C25 118.6(3) . . ?
N1 C31 N2 110.5(3) . . ?
C13 C14 C15 121.3(3) . . ?
C30 C25 C26 117.0(4) . . ?
C24 C25 C30 119.8(3) . . ?
C24 C25 C26 123.2(4) . . ?
C33 C34 C35 121.9(4) . . ?
C11 C12 C13 119.8(3) . . ?
C6 C7 C8 121.7(3) . . ?
C4 C5 C6 121.3(4) . . ?
C20 C19 C18 120.7(4) . . ?
C25 C24 C23 122.2(3) . . ?
C22 C21 C20 120.1(4) . . ?
C21 C22 C23 121.8(5) . . ?
C19 C20 C21 121.0(5) . . ?
C28 C29 C30 120.2(4) . . ?
C7 C6 C5 120.1(3) . . ?
C27 C26 C25 122.3(5) . . ?
C26 C27 C28 119.4(4) . . ?
C29 C28 C27 122.4(5) . . ?

loop_
_geom_bond_atom_site_label_1
_geom_bond_atom_site_label_2
_geom_bond_distance
_geom_bond_site_symmetry_2
_geom_bond_publ_flag
Cd1 O4 2.541(2) . ?
Cd1 O4 2.541(2) 2 ?
Cd1 O2 2.275(2) . ?
Cd1 O2 2.275(2) 2 ?
Cd1 O3 2.323(2) . ?
Cd1 O3 2.323(2) 2 ?
Cd1 O1 2.615(2) . ?
Cd1 O1 2.615(2) 2 ?
O4 C16 1.233(3) . ?
O2 C1 1.283(4) . ?
O3 C16 1.272(3) 2 ?
N2 C37 1.374(4) . ?
N2 C31 1.318(4) . ?
C1 C2 1.508(4) . ?
C1 O1 1.223(4) . ?
C2 C15 1.408(4) . ?
C2 C3 1.411(4) . ?
C15 C10 1.434(4) . ?
C15 C14 1.418(4) . ?
C37 C32 1.394(4) . ?
C37 C36 1.385(4) . ?
N1 C32 1.377(4) . ?
N1 C31 1.306(5) . ?
C16 O3 1.272(3) 2 ?
C16 C17 1.507(4) . ?
C32 C33 1.384(5) . ?
C17 C18 1.405(4) . ?
C17 C30 1.397(4) . ?
C11 C10 1.419(4) . ?
C11 C12 1.345(5) . ?
C10 C9 1.388(4) . ?
C13 C14 1.351(5) . ?
C13 C12 1.426(5) . ?
C18 C23 1.438(4) . ?
C18 C19 1.414(5) . ?
C33 C34 1.369(5) . ?
C8 C3 1.430(4) . ?
C8 C9 1.381(5) . ?
C8 C7 1.444(4) . ?
C3 C4 1.421(4) . ?
C4 C5 1.357(5) . ?
C36 C35 1.371(5) . ?
C35 C34 1.383(5) . ?
C23 C24 1.388(6) . ?
C23 C22 1.412(6) . ?
C30 C25 1.433(4) . ?
C30 C29 1.417(5) . ?
C25 C24 1.368(5) . ?
C25 C26 1.448(6) . ?
C7 C6 1.329(6) . ?
C5 C6 1.409(6) . ?
C19 C20 1.358(5) . ?
C21 C22 1.334(9) . ?
C21 C20 1.407(8) . ?
C29 C28 1.351(5) . ?
C26 C27 1.327(8) . ?
C27 C28 1.393(8) . ?
